data_4032933
loop_
_publ_author_name
'Sandridge, Matthew J.'
'McLarney, Brett D.'
'Williams, Corey W.'
'France, Stefan'

_publ_section_title
;
 \a-Alkylidene-\g-butyrolactone Formation via Bi(OTf)3-Catalyzed,
 Dehydrative, Ring-Opening Cyclizations of Cyclopropyl Carbinols:
 Understanding Substituent Effects and Predicting E/Z Selectivity.
;
_journal_issue 20
_journal_name_full 'The Journal of organic chemistry'
_journal_page_first 10883
_journal_page_last 10897
_journal_paper_doi 10.1021/acs.joc.7b01706
_journal_volume 82
_journal_year 2017
_chemical_absolute_configuration ad
_chemical_formula_moiety 'C19 H18 O4'
_chemical_formula_sum 'C19 H18 O4'
_chemical_formula_weight 310.33
_space_group_crystal_system orthorhombic
_space_group_IT_number 33
_space_group_name_Hall 'P 2c -2n'
_space_group_name_H-M_alt 'P n a 21'
_symmetry_space_group_name_Hall 'P 2c -2n'
_symmetry_space_group_name_H-M 'P n a 21'
_atom_sites_solution_hydrogens mixed
_atom_sites_solution_primary dual
_audit_creation_date 2016-06-02
_audit_creation_method
;
Olex2 1.2-dev
(compiled 2016.05.11 svn.r3296 for OlexSys, GUI svn.r5177)
;
_cell_angle_alpha 90
_cell_angle_beta 90
_cell_angle_gamma 90
_cell_formula_units_Z 4
_cell_length_a 7.7870(9)
_cell_length_b 9.1541(10)
_cell_length_c 21.398(2)
_cell_measurement_reflns_used 9994
_cell_measurement_temperature 100(2)
_cell_measurement_theta_max 29.97
_cell_measurement_theta_min 2.225
_cell_volume 1525.3(3)
_computing_cell_refinement 'SAINT v8.34A (Bruker, 2013)'
_computing_data_collection 'APEX2 v2014.11 (Bruker, 2014)'
_computing_data_reduction 'SAINT v8.34A (Bruker, 2013)'
_computing_molecular_graphics 'Olex2 (Dolomanov et al., 2009)'
_computing_publication_material 'Olex2 (Dolomanov et al., 2009)'
_computing_structure_refinement 'SHELXL-2014/7 (Sheldrick, 2014)'
_computing_structure_solution 'SHELXT-2014/4 (Sheldrick, 2015)'
_diffrn_ambient_temperature 100(2)
_diffrn_detector_area_resol_mean 512
_diffrn_measured_fraction_theta_full 1.000
_diffrn_measured_fraction_theta_max 0.998
_diffrn_measurement_device_type 'Bruker APEX-II CCD'
_diffrn_measurement_method '\f and \w scans'
_diffrn_radiation_monochromator graphite
_diffrn_radiation_type MoK\a
_diffrn_radiation_wavelength 0.71073
_diffrn_reflns_av_R_equivalents 0.0292
_diffrn_reflns_av_unetI/netI 0.0256
_diffrn_reflns_Laue_measured_fraction_full 1.000
_diffrn_reflns_Laue_measured_fraction_max 0.998
_diffrn_reflns_limit_h_max 10
_diffrn_reflns_limit_h_min -10
_diffrn_reflns_limit_k_max 12
_diffrn_reflns_limit_k_min -12
_diffrn_reflns_limit_l_max 30
_diffrn_reflns_limit_l_min -29
_diffrn_reflns_number 17907
_diffrn_reflns_point_group_measured_fraction_full 0.999
_diffrn_reflns_point_group_measured_fraction_max 0.996
_diffrn_reflns_theta_full 26.000
_diffrn_reflns_theta_max 29.971
_diffrn_reflns_theta_min 1.903
_diffrn_source 'fine-focus sealed tube'
_diffrn_source_current 35
_diffrn_source_voltage 45
_diffrn_standards_number 0
_exptl_absorpt_coefficient_mu 0.094
_exptl_absorpt_correction_T_max 0.7460
_exptl_absorpt_correction_T_min 0.6661
_exptl_absorpt_correction_type multi-scan
_exptl_absorpt_process_details
;
SADABS-2014/5 (Bruker,2014/5) was used for absorption correction.
wR2(int) was 0.1136 before and 0.0508 after correction.
The Ratio of minimum to maximum transmission is 0.8929.
The \l/2 correction factor is 0.00150.
;
_exptl_crystal_colour yellow
_exptl_crystal_density_diffrn 1.351
_exptl_crystal_description prism
_exptl_crystal_F_000 656
_exptl_crystal_size_max 1.035
_exptl_crystal_size_mid 0.936
_exptl_crystal_size_min 0.25
_refine_diff_density_max 0.379
_refine_diff_density_min -0.170
_refine_diff_density_rms 0.052
_refine_ls_abs_structure_details
;
 Flack x determined using 1988 quotients [(I+)-(I-)]/[(I+)+(I-)]
 (Parsons, Flack and Wagner, Acta Cryst. B69 (2013) 249-259).
;
_refine_ls_abs_structure_Flack 0.1(2)
_refine_ls_extinction_method none
_refine_ls_goodness_of_fit_ref 1.059
_refine_ls_hydrogen_treatment mixed
_refine_ls_matrix_type full
_refine_ls_number_parameters 227
_refine_ls_number_reflns 4428
_refine_ls_number_restraints 32
_refine_ls_restrained_S_all 1.055
_refine_ls_R_factor_all 0.0386
_refine_ls_R_factor_gt 0.0366
_refine_ls_shift/su_max 0.000
_refine_ls_shift/su_mean 0.000
_refine_ls_structure_factor_coef Fsqd
_refine_ls_weighting_details 'w=1/[\s^2^(Fo^2^)+(0.0543P)^2^+0.3774P] where P=(Fo^2^+2Fc^2^)/3'
_refine_ls_weighting_scheme calc
_refine_ls_wR_factor_gt 0.0912
_refine_ls_wR_factor_ref 0.0935
_reflns_Friedel_coverage 0.950
_reflns_Friedel_fraction_full 0.998
_reflns_Friedel_fraction_max 0.995
_reflns_number_gt 4249
_reflns_number_total 4428
_reflns_threshold_expression 'I > 2\s(I)'
_cod_data_source_file jo7b01706_si_002.cif
_cod_data_source_block ms_6c
_cod_depositor_comments 'Adding full bibliography for 4032933.cif.'
_cod_database_code 4032933
_shelx_space_group_comment
;
The symmetry employed for this shelxl refinement is uniquely defined
by the following loop, which should always be used as a source of
symmetry information in preference to the above space-group names.
They are only intended as comments.
;
_shelx_estimated_absorpt_t_max 0.977
_shelx_estimated_absorpt_t_min 0.909
_olex2_refinement_description
;
1. Fixed Uiso
 At 1.2 times of:
  All C(H) groups, All C(H,H) groups
2. Restrained distances
 C19-H19C
 0.999 with sigma of 0.005
 C19-H19A \\sim C19-H19B \\sim C19-H19C \\sim C18-H18A \\sim C18-H18B \\sim
C18-H18C
 with sigma of 0.002
 H19B-H19A \\sim H19C-H19A \\sim H19C-H19B \\sim H18B-H18A \\sim H18C-H18A
\\sim H18C-H18B
 with sigma of 0.005
3. Uiso/Uaniso restraints and constraints
Uiso(H18A) = Uiso(H18B) = Uiso(H18C) = Uiso(H19A) = Uiso(H19B) = Uiso(H19C)
4.a Ternary CH refined with riding coordinates:
 C1(H1)
4.b Secondary CH2 refined with riding coordinates:
 C2(H2A,H2B)
4.c Aromatic/amide H refined with riding coordinates:
 C13(H13), C11(H11), C17(H17), C16(H16), C6(H6), C10(H10), C9(H9), C7(H7),
 C8(H8)
;
_shelx_shelxl_version_number 2014/7
_olex2_submission_special_instructions 'No special instructions were received'

loop_
_space_group_symop_operation_xyz
'x, y, z'
'-x, -y, z+1/2'
'x+1/2, -y+1/2, z'
'-x+1/2, y+1/2, z+1/2'

loop_
_atom_site_label
_atom_site_type_symbol
_atom_site_fract_x
_atom_site_fract_y
_atom_site_fract_z
_atom_site_U_iso_or_equiv
_atom_site_adp_type
_atom_site_occupancy
_atom_site_site_symmetry_order
_atom_site_calc_flag
_atom_site_refinement_flags_posn
O4 O 0.29107(18) 0.32350(13) 0.65282(6) 0.0154(3) Uani 1 1 d .
O3 O 0.15615(19) 0.55700(14) 0.70138(6) 0.0156(3) Uani 1 1 d .
O1 O 0.41525(18) 1.06786(14) 0.38670(6) 0.0160(3) Uani 1 1 d .
O2 O 0.2728(2) 1.14850(14) 0.47056(6) 0.0192(3) Uani 1 1 d .
C4 C 0.3467(2) 1.05005(18) 0.44461(8) 0.0125(3) Uani 1 1 d .
C13 C 0.2357(2) 0.70455(18) 0.61145(7) 0.0119(3) Uani 1 1 d .
H13 H 0.1861 0.7896 0.6293 0.014 Uiso 1 1 calc R
C14 C 0.2300(2) 0.57448(18) 0.64418(7) 0.0112(3) Uani 1 1 d .
C12 C 0.3137(2) 0.71376(18) 0.55198(7) 0.0118(3) Uani 1 1 d .
C11 C 0.3114(2) 0.85585(18) 0.52124(8) 0.0125(3) Uani 1 1 d .
H11 H 0.2555 0.9310 0.5441 0.015 Uiso 1 1 calc R
C15 C 0.3025(2) 0.44691(18) 0.61746(8) 0.0119(3) Uani 1 1 d .
C17 C 0.3835(2) 0.58704(19) 0.52630(8) 0.0133(3) Uani 1 1 d .
H17 H 0.4356 0.5908 0.4862 0.016 Uiso 1 1 calc R
C18 C 0.0927(3) 0.6871(2) 0.73070(8) 0.0168(3) Uani 1 1 d D
C3 C 0.3753(2) 0.89739(18) 0.46591(8) 0.0120(3) Uani 1 1 d .
C5 C 0.6716(2) 0.96209(19) 0.34169(8) 0.0129(3) Uani 1 1 d .
C16 C 0.3782(2) 0.45468(18) 0.55864(8) 0.0135(3) Uani 1 1 d .
H16 H 0.4266 0.3695 0.5404 0.016 Uiso 1 1 calc R
C6 C 0.7337(3) 0.8890(2) 0.28920(8) 0.0164(3) Uani 1 1 d .
H6 H 0.6597 0.8262 0.2663 0.020 Uiso 1 1 calc R
C10 C 0.7793(2) 1.05617(19) 0.37448(9) 0.0158(3) Uani 1 1 d .
H10 H 0.7371 1.1082 0.4097 0.019 Uiso 1 1 calc R
C9 C 0.9498(3) 1.0739(2) 0.35534(10) 0.0213(4) Uani 1 1 d .
H9 H 1.0237 1.1374 0.3779 0.026 Uiso 1 1 calc R
C1 C 0.4900(2) 0.93307(18) 0.36276(7) 0.0126(3) Uani 1 1 d .
H1 H 0.4210 0.8990 0.3262 0.015 Uiso 1 1 calc R
C7 C 0.9025(3) 0.9073(2) 0.27010(9) 0.0207(4) Uani 1 1 d .
H7 H 0.9438 0.8572 0.2342 0.025 Uiso 1 1 calc R
C2 C 0.4752(2) 0.81900(17) 0.41596(8) 0.0142(3) Uani 1 1 d .
H2A H 0.4132 0.7307 0.4016 0.017 Uiso 1 1 calc R
H2B H 0.5901 0.7900 0.4314 0.017 Uiso 1 1 calc R
C19 C 0.3486(3) 0.19051(19) 0.62408(8) 0.0196(4) Uani 1 1 d D
C8 C 1.0115(3) 0.9990(2) 0.30357(10) 0.0234(4) Uani 1 1 d .
H8 H 1.1277 1.0103 0.2910 0.028 Uiso 1 1 calc R
H18A H 0.045(2) 0.659(3) 0.7719(5) 0.021(3) Uiso 1 1 d D
H18B H 0.0019(18) 0.736(2) 0.7059(9) 0.021(3) Uiso 1 1 d D
H18C H 0.189(2) 0.756(2) 0.7369(9) 0.021(3) Uiso 1 1 d D
H19A H 0.322(2) 0.1113(19) 0.6540(8) 0.021(3) Uiso 1 1 d D
H19B H 0.286(2) 0.172(2) 0.5846(5) 0.021(3) Uiso 1 1 d D
H19C H 0.4736(9) 0.192(2) 0.6156(9) 0.021(3) Uiso 1 1 d D

loop_
_atom_site_aniso_label
_atom_site_aniso_U_11
_atom_site_aniso_U_22
_atom_site_aniso_U_33
_atom_site_aniso_U_23
_atom_site_aniso_U_13
_atom_site_aniso_U_12
O4 0.0252(7) 0.0094(5) 0.0116(5) 0.0021(4) 0.0005(5) 0.0009(5)
O3 0.0235(7) 0.0131(5) 0.0100(5) 0.0018(4) 0.0042(5) 0.0017(5)
O1 0.0219(7) 0.0125(5) 0.0135(6) 0.0037(4) 0.0055(5) 0.0057(5)
O2 0.0296(8) 0.0137(6) 0.0143(6) 0.0007(5) 0.0038(5) 0.0044(5)
C4 0.0155(8) 0.0119(7) 0.0102(7) 0.0024(5) -0.0006(6) 0.0008(6)
C13 0.0151(8) 0.0109(7) 0.0097(7) 0.0009(5) -0.0002(6) 0.0004(6)
C14 0.0124(7) 0.0131(7) 0.0080(7) 0.0006(5) -0.0010(5) -0.0012(5)
C12 0.0136(7) 0.0117(7) 0.0101(6) 0.0015(5) 0.0000(6) -0.0016(6)
C11 0.0166(8) 0.0100(7) 0.0110(7) 0.0001(5) -0.0004(6) 0.0003(6)
C15 0.0148(8) 0.0102(7) 0.0108(6) 0.0014(5) -0.0019(6) -0.0011(5)
C17 0.0162(8) 0.0127(7) 0.0109(7) 0.0007(6) 0.0024(6) -0.0008(6)
C18 0.0213(9) 0.0165(8) 0.0125(7) 0.0004(6) 0.0038(6) 0.0030(7)
C3 0.0140(7) 0.0099(6) 0.0119(7) 0.0006(5) -0.0004(6) -0.0004(6)
C5 0.0166(8) 0.0113(7) 0.0107(7) 0.0021(5) 0.0008(6) 0.0002(6)
C16 0.0171(8) 0.0113(7) 0.0122(7) -0.0012(6) 0.0019(6) 0.0008(6)
C6 0.0207(9) 0.0161(8) 0.0125(7) 0.0011(6) 0.0004(6) 0.0014(7)
C10 0.0211(9) 0.0111(7) 0.0153(7) 0.0005(6) -0.0024(7) 0.0000(6)
C9 0.0199(9) 0.0144(8) 0.0297(10) 0.0068(7) -0.0074(8) -0.0024(7)
C1 0.0159(8) 0.0117(7) 0.0102(7) 0.0012(5) 0.0011(6) 0.0006(6)
C7 0.0250(10) 0.0215(9) 0.0156(7) 0.0045(7) 0.0060(7) 0.0075(7)
C2 0.0182(8) 0.0107(7) 0.0135(7) 0.0029(6) 0.0039(6) 0.0011(6)
C19 0.0316(10) 0.0114(7) 0.0156(8) 0.0009(6) -0.0004(7) 0.0033(7)
C8 0.0160(9) 0.0235(9) 0.0308(10) 0.0152(8) 0.0039(7) 0.0028(7)

loop_
_atom_type_symbol
_atom_type_description
_atom_type_scat_dispersion_real
_atom_type_scat_dispersion_imag
_atom_type_scat_source
C C 0.0033 0.0016 'International Tables Vol C Tables 4.2.6.8 and 6.1.1.4'
H H 0.0000 0.0000 'International Tables Vol C Tables 4.2.6.8 and 6.1.1.4'
O O 0.0106 0.0060 'International Tables Vol C Tables 4.2.6.8 and 6.1.1.4'

loop_
_geom_angle_atom_site_label_1
_geom_angle_atom_site_label_2
_geom_angle_atom_site_label_3
_geom_angle
C15 O4 C19 116.41(13)
C14 O3 C18 116.18(13)
C4 O1 C1 112.08(13)
O1 C4 C3 109.47(14)
O2 C4 O1 121.20(15)
O2 C4 C3 129.31(16)
C14 C13 H13 119.3
C14 C13 C12 121.44(15)
C12 C13 H13 119.3
O3 C14 C13 124.77(15)
O3 C14 C15 115.71(14)
C13 C14 C15 119.51(15)
C13 C12 C11 117.02(15)
C17 C12 C13 118.24(15)
C17 C12 C11 124.72(15)
C12 C11 H11 114.8
C3 C11 C12 130.36(16)
C3 C11 H11 114.8
O4 C15 C14 115.66(15)
O4 C15 C16 124.91(15)
C16 C15 C14 119.43(15)
C12 C17 H17 119.5
C12 C17 C16 121.02(15)
C16 C17 H17 119.5
O3 C18 H18A 107.8(14)
O3 C18 H18B 112.7(14)
O3 C18 H18C 109.1(14)
H18A C18 H18B 109.1(8)
H18A C18 H18C 109.1(9)
H18B C18 H18C 109.0(9)
C4 C3 C2 107.95(14)
C11 C3 C4 118.82(16)
C11 C3 C2 133.22(16)
C6 C5 C1 118.81(16)
C10 C5 C6 119.60(17)
C10 C5 C1 121.56(16)
C15 C16 C17 120.35(15)
C15 C16 H16 119.8
C17 C16 H16 119.8
C5 C6 H6 119.7
C7 C6 C5 120.59(18)
C7 C6 H6 119.7
C5 C10 H10 120.1
C5 C10 C9 119.73(17)
C9 C10 H10 120.1
C10 C9 H9 119.8
C8 C9 C10 120.32(19)
C8 C9 H9 119.8
O1 C1 C5 109.30(14)
O1 C1 H1 109.0
O1 C1 C2 106.42(13)
C5 C1 H1 109.0
C5 C1 C2 114.11(14)
C2 C1 H1 109.0
C6 C7 H7 120.0
C6 C7 C8 119.91(18)
C8 C7 H7 120.0
C3 C2 C1 103.84(13)
C3 C2 H2A 111.0
C3 C2 H2B 111.0
C1 C2 H2A 111.0
C1 C2 H2B 111.0
H2A C2 H2B 109.0
O4 C19 H19A 106.3(14)
O4 C19 H19B 111.0(14)
O4 C19 H19C 112.0(14)
H19A C19 H19B 109.1(9)
H19A C19 H19C 109.2(8)
H19B C19 H19C 109.1(9)
C9 C8 C7 119.8(2)
C9 C8 H8 120.1
C7 C8 H8 120.1

loop_
_geom_bond_atom_site_label_1
_geom_bond_atom_site_label_2
_geom_bond_distance
O4 C15 1.363(2)
O4 C19 1.436(2)
O3 C14 1.362(2)
O3 C18 1.434(2)
O1 C4 1.359(2)
O1 C1 1.457(2)
O2 C4 1.205(2)
C4 C3 1.487(2)
C13 H13 0.9500
C13 C14 1.382(2)
C13 C12 1.413(2)
C14 C15 1.418(2)
C12 C11 1.458(2)
C12 C17 1.394(2)
C11 H11 0.9500
C11 C3 1.340(2)
C15 C16 1.392(2)
C17 H17 0.9500
C17 C16 1.396(2)
C18 H18A 0.989(7)
C18 H18B 0.989(7)
C18 H18C 0.989(7)
C3 C2 1.504(2)
C5 C6 1.394(2)
C5 C10 1.392(2)
C5 C1 1.507(2)
C16 H16 0.9500
C6 H6 0.9500
C6 C7 1.387(3)
C10 H10 0.9500
C10 C9 1.399(3)
C9 H9 0.9500
C9 C8 1.388(3)
C1 H1 1.0000
C1 C2 1.549(2)
C7 H7 0.9500
C7 C8 1.392(3)
C2 H2A 0.9900
C2 H2B 0.9900
C19 H19A 0.989(7)
C19 H19B 0.989(7)
C19 H19C 0.990(6)
C8 H8 0.9500

loop_
_geom_torsion_atom_site_label_1
_geom_torsion_atom_site_label_2
_geom_torsion_atom_site_label_3
_geom_torsion_atom_site_label_4
_geom_torsion
O4 C15 C16 C17 -179.86(17)
O3 C14 C15 O4 -0.8(2)
O3 C14 C15 C16 179.02(16)
O1 C4 C3 C11 -177.51(16)
O1 C4 C3 C2 1.66(19)
O1 C1 C2 C3 4.94(18)
O2 C4 C3 C11 0.9(3)
O2 C4 C3 C2 -179.96(19)
C4 O1 C1 C5 -127.96(15)
C4 O1 C1 C2 -4.29(19)
C4 C3 C2 C1 -4.03(18)
C13 C14 C15 O4 -179.90(16)
C13 C14 C15 C16 0.0(2)
C13 C12 C11 C3 179.38(18)
C13 C12 C17 C16 -0.6(3)
C14 C13 C12 C11 179.47(16)
C14 C13 C12 C17 0.9(3)
C14 C15 C16 C17 0.3(3)
C12 C13 C14 O3 -179.53(16)
C12 C13 C14 C15 -0.6(3)
C12 C11 C3 C4 177.09(17)
C12 C11 C3 C2 -1.8(3)
C12 C17 C16 C15 0.0(3)
C11 C12 C17 C16 -179.10(17)
C11 C3 C2 C1 174.98(19)
C17 C12 C11 C3 -2.1(3)
C18 O3 C14 C13 -5.0(3)
C18 O3 C14 C15 175.96(15)
C5 C6 C7 C8 0.1(3)
C5 C10 C9 C8 0.5(3)
C5 C1 C2 C3 125.56(15)
C6 C5 C10 C9 -1.5(3)
C6 C5 C1 O1 -143.98(16)
C6 C5 C1 C2 97.02(19)
C6 C7 C8 C9 -1.1(3)
C10 C5 C6 C7 1.2(3)
C10 C5 C1 O1 38.0(2)
C10 C5 C1 C2 -81.0(2)
C10 C9 C8 C7 0.8(3)
C1 O1 C4 O2 -176.82(17)
C1 O1 C4 C3 1.72(19)
C1 C5 C6 C7 -176.84(16)
C1 C5 C10 C9 176.47(16)
C19 O4 C15 C14 174.12(15)
C19 O4 C15 C16 -5.7(3)
